data_8105726
loop_
_publ_author_name
'Zhang, Lilei'
'Hu, Jiamin'
'Qiao, Yumeng'

_publ_section_title
;
 Crystal structure of
 (E)-1-(4-(3,5-dimethoxystyryl)phenyl)-7-ethylheptanedioate, C25H30O6
;
_journal_issue 3
_journal_name_full 'Zeitschrift f\"ur Kristallographie - New Crystal Structures'
_journal_page_first 471
_journal_page_last 473
_journal_paper_doi 10.1515/ncrs-2022-0079
_journal_volume 237
_journal_year 2022
_chemical_formula_moiety 'C25 H30 O6'
_chemical_formula_sum 'C25 H30 O6'
_chemical_formula_weight 426.49
_space_group_crystal_system orthorhombic
_space_group_IT_number 33
_space_group_name_Hall 'P 2c -2n'
_space_group_name_H-M_alt 'P n a 21'
_atom_sites_solution_hydrogens geom
_cell_angle_alpha 90
_cell_angle_beta 90
_cell_angle_gamma 90
_cell_formula_units_Z 4
_cell_length_a 7.556(2)
_cell_length_b 37.198(12)
_cell_length_c 8.113(2)
_cell_measurement_reflns_used 3789
_cell_measurement_temperature 170
_cell_measurement_theta_max 24.76
_cell_measurement_theta_min 2.91
_cell_volume 2280.3(11)
_computing_cell_refinement 'SAINT V8.40A (Bruker, 2019) [1]'
_computing_data_reduction 'SAINT V8.40A (Bruker, 2019) [1]'
_computing_molecular_graphics 'Olex2 1.5 (Dolomanov et al., 2009) [2]'
_computing_publication_material 'Olex2 1.5 (Dolomanov et al., 2009) [2]'
_computing_structure_refinement 'SHELXL 2019/2 (Sheldrick, 2015) [3]'
_computing_structure_solution 'ShelXT (Sheldrick, 2015) [4]'
_diffrn_ambient_temperature 170.00
_diffrn_measured_fraction_theta_full 0.986
_diffrn_measured_fraction_theta_max 0.981
_diffrn_measurement_device_type 'Bruker APEX-II CCD'
_diffrn_measurement_method '\f and \w scans'
_diffrn_radiation_type MoK\a
_diffrn_radiation_wavelength 0.71073
_diffrn_reflns_av_R_equivalents 0.0806
_diffrn_reflns_av_unetI/netI 0.0917
_diffrn_reflns_Laue_measured_fraction_full 0.986
_diffrn_reflns_Laue_measured_fraction_max 0.981
_diffrn_reflns_limit_h_max 9
_diffrn_reflns_limit_h_min -9
_diffrn_reflns_limit_k_max 40
_diffrn_reflns_limit_k_min -46
_diffrn_reflns_limit_l_max 10
_diffrn_reflns_limit_l_min -8
_diffrn_reflns_number 11367
_diffrn_reflns_point_group_measured_fraction_full 0.884
_diffrn_reflns_point_group_measured_fraction_max 0.865
_diffrn_reflns_theta_full 25.242
_diffrn_reflns_theta_max 26.365
_diffrn_reflns_theta_min 2.570
_diffrn_source_current 1.4
_diffrn_source_power 0.07
_diffrn_source_voltage 50.0
_diffrn_standards_number 0
_exptl_absorpt_coefficient_mu 0.088
_exptl_absorpt_correction_T_max 0.7454
_exptl_absorpt_correction_T_min 0.4469
_exptl_absorpt_correction_type none
_exptl_absorpt_process_details
;
SADABS-2016/2 (Bruker,2016/2) was used for absorption correction.
wR2(int) was 0.1629 before and 0.0995 after correction.
The Ratio of minimum to maximum transmission is 0.5995.
The \l/2 correction factor is Not present.
;
_exptl_crystal_colour colourless
_exptl_crystal_colour_primary colourless
_exptl_crystal_density_diffrn 1.242
_exptl_crystal_description block
_exptl_crystal_F_000 912
_exptl_crystal_size_max 0.11
_exptl_crystal_size_mid 0.08
_exptl_crystal_size_min 0.05
_refine_diff_density_max 0.372
_refine_diff_density_min -0.192
_refine_diff_density_rms 0.044
_refine_ls_abs_structure_details
;
 Flack x determined using 978 quotients [(I+)-(I-)]/[(I+)+(I-)]
 (Parsons, Flack and Wagner, Acta Cryst. B69 (2013) 249-259).
;
_refine_ls_abs_structure_Flack 0.4(10)
_refine_ls_extinction_coef .
_refine_ls_extinction_method none
_refine_ls_goodness_of_fit_ref 1.036
_refine_ls_hydrogen_treatment constr
_refine_ls_matrix_type full
_refine_ls_number_parameters 301
_refine_ls_number_reflns 4039
_refine_ls_number_restraints 316
_refine_ls_restrained_S_all 1.022
_refine_ls_R_factor_all 0.0858
_refine_ls_R_factor_gt 0.0610
_refine_ls_shift/su_max 0.000
_refine_ls_shift/su_mean 0.000
_refine_ls_structure_factor_coef Fsqd
_refine_ls_weighting_details 'w=1/[\s^2^(Fo^2^)+(0.0536P)^2^+0.8431P] where P=(Fo^2^+2Fc^2^)/3'
_refine_ls_weighting_scheme calc
_refine_ls_wR_factor_gt 0.1418
_refine_ls_wR_factor_ref 0.1634
_reflns_Friedel_coverage 0.642
_reflns_Friedel_fraction_full 0.766
_reflns_Friedel_fraction_max 0.731
_reflns_number_gt 3087
_reflns_number_total 4039
_reflns_threshold_expression 'I > 2\s(I)'
_cod_data_source_file suppl_j_ncrs-2022-0079_suppl.cif
_cod_data_source_block 2
_cod_original_cell_volume 2280.2(11)
_cod_database_code 8105726
_shelx_space_group_comment
;
The symmetry employed for this shelxl refinement is uniquely defined
by the following loop, which should always be used as a source of
symmetry information in preference to the above space-group names.
They are only intended as comments.
;
_shelx_estimated_absorpt_t_max 0.996
_shelx_estimated_absorpt_t_min 0.990
_olex2_refinement_description
;
1. Fixed Uiso
 At 1.2 times of:
  All C(H) groups, All C(H,H) groups
 At 1.5 times of:
  All C(H,H,H) groups
2. Rigid bond restraints
 All non-hydrogen atoms
 with sigma for 1-2 distances of 0.01 and sigma for 1-3 distances of 0.01
3. Uiso/Uaniso restraints and constraints
All non-hydrogen atoms have similar U: within 2A with sigma of 0.04 and sigma
for terminal atoms of 0.08 within 2A
4. Others
 Fixed Sof: C9(0.5) H9(0.5) C10(0.5) H10(0.5) C11(0.5) H11(0.5) C12(0.5)
 H12(0.5)
5.a Secondary CH2 refined with riding coordinates:
 C20(H20A,H20B), C21(H21A,H21B), C22(H22A,H22B), C23(H23A,H23B), C24(H24A,
 H24B), C26(H26A,H26B)
5.b Aromatic/amide H refined with riding coordinates:
 C2(H2), C4(H4), C6(H6), C9(H9), C10(H10), C11(H11), C12(H12), C14(H14),
 C15(H15), C17(H17), C18(H18)
5.c Idealised Me refined as rotating group:
 C1(H1A,H1B,H1C), C8(H8A,H8B,H8C), C27(H27A,H27B,H27C)
;
_olex2_submission_special_instructions 'No special instructions were received'

loop_
_space_group_symop_operation_xyz
'x, y, z'
'-x, -y, z+1/2'
'x+1/2, -y+1/2, z'
'-x+1/2, y+1/2, z+1/2'

loop_
_atom_site_label
_atom_site_type_symbol
_atom_site_fract_x
_atom_site_fract_y
_atom_site_fract_z
_atom_site_U_iso_or_equiv
_atom_site_adp_type
_atom_site_occupancy
_atom_site_site_symmetry_order
_atom_site_calc_flag
_atom_site_refinement_flags_posn
_atom_site_refinement_flags_adp
_atom_site_refinement_flags_occupancy
_atom_site_disorder_assembly
_atom_site_disorder_group
C1 C 1.7461(7) 0.72290(14) 0.3544(8) 0.0627(13) Uani 1 1 d . U . . .
H1A H 1.797222 0.714591 0.458672 0.094 Uiso 1 1 calc R U . . .
H1B H 1.700900 0.747408 0.367999 0.094 Uiso 1 1 calc R U . . .
H1C H 1.837442 0.722679 0.268588 0.094 Uiso 1 1 calc R U . . .
C2 C 1.4581(6) 0.71269(12) 0.5685(6) 0.0452(10) Uani 1 1 d . U . . .
H2 H 1.552688 0.727419 0.605779 0.054 Uiso 1 1 calc R U . . .
C3 C 1.4661(6) 0.69610(12) 0.4158(6) 0.0509(12) Uani 1 1 d . U . . .
C4 C 1.3260(7) 0.67413(12) 0.3632(8) 0.0611(14) Uani 1 1 d . U . . .
H4 H 1.332431 0.662941 0.258148 0.073 Uiso 1 1 calc R U . . .
C5 C 1.1798(7) 0.66845(13) 0.4603(9) 0.0681(16) Uani 1 1 d . U . . .
C6 C 1.1710(6) 0.68540(13) 0.6148(8) 0.0609(13) Uani 1 1 d . U . . .
H6 H 1.070914 0.681825 0.683816 0.073 Uiso 1 1 calc R U . . .
C7 C 1.3086(6) 0.70736(11) 0.6665(6) 0.0481(11) Uani 1 1 d . U . . .
C8 C 1.1682(7) 0.72043(17) 0.9266(8) 0.0724(16) Uani 1 1 d . U . . .
H8A H 1.194120 0.732924 1.030194 0.109 Uiso 1 1 calc R U . . .
H8B H 1.153132 0.694690 0.948209 0.109 Uiso 1 1 calc R U . . .
H8C H 1.059079 0.730138 0.878769 0.109 Uiso 1 1 calc R U . . .
C9 C 1.0037(15) 0.6470(3) 0.4531(15) 0.044(2) Uani 0.5 1 d . U P A 2
H9 H 0.913318 0.649313 0.533836 0.053 Uiso 0.5 1 calc R U P A 2
C10 C 1.0663(12) 0.6432(2) 0.3626(15) 0.0372(18) Uani 0.5 1 d . U P A 1
H10 H 1.102255 0.635584 0.255850 0.045 Uiso 0.5 1 calc R U P A 1
C11 C 0.9905(14) 0.6253(3) 0.3251(13) 0.0440(19) Uani 0.5 1 d . U P A 2
H11 H 1.081149 0.621986 0.245440 0.053 Uiso 0.5 1 calc R U P A 2
C12 C 0.9118(11) 0.6312(2) 0.4280(11) 0.0336(17) Uani 0.5 1 d . U P A 1
H12 H 0.872784 0.638413 0.534267 0.040 Uiso 0.5 1 calc R U P A 1
C13 C 0.8037(8) 0.60526(13) 0.3205(10) 0.0799(19) Uani 1 1 d . U . . .
C14 C 0.8315(6) 0.58506(15) 0.1778(9) 0.0743(16) Uani 1 1 d . U . . .
H14 H 0.943526 0.585908 0.124841 0.089 Uiso 1 1 calc R U . . .
C15 C 0.6971(6) 0.56355(13) 0.1114(7) 0.0553(12) Uani 1 1 d . U . . .
H15 H 0.717265 0.549595 0.015149 0.066 Uiso 1 1 calc R U . . .
C16 C 0.5363(5) 0.56311(11) 0.1883(6) 0.0398(9) Uani 1 1 d . U . . .
C17 C 0.5081(7) 0.58220(12) 0.3289(6) 0.0531(11) Uani 1 1 d . U . . .
H17 H 0.396460 0.581219 0.382664 0.064 Uiso 1 1 calc R U . . .
C18 C 0.6420(9) 0.60287(14) 0.3925(8) 0.0713(15) Uani 1 1 d . U . . .
H18 H 0.620692 0.616038 0.490824 0.086 Uiso 1 1 calc R U . . .
C19 C 0.3807(6) 0.50887(13) 0.1450(8) 0.0618(14) Uani 1 1 d . U . . .
C20 C 0.2143(7) 0.49314(13) 0.0738(8) 0.0636(14) Uani 1 1 d . U . . .
H20A H 0.241611 0.481212 -0.032258 0.076 Uiso 1 1 calc R U . . .
H20B H 0.128039 0.512609 0.052119 0.076 Uiso 1 1 calc R U . . .
C21 C 0.1346(6) 0.46629(13) 0.1908(6) 0.0561(12) Uani 1 1 d . U . . .
H21A H 0.126468 0.477475 0.301275 0.067 Uiso 1 1 calc R U . . .
H21B H 0.215776 0.445491 0.199724 0.067 Uiso 1 1 calc R U . . .
C22 C -0.0493(6) 0.45240(14) 0.1425(6) 0.0525(11) Uani 1 1 d . U . . .
H22A H -0.134321 0.472634 0.139064 0.063 Uiso 1 1 calc R U . . .
H22B H -0.044514 0.441363 0.031555 0.063 Uiso 1 1 calc R U . . .
C23 C -0.1093(6) 0.42500(14) 0.2666(6) 0.0526(12) Uani 1 1 d . U . . .
H23A H -0.109022 0.436320 0.377010 0.063 Uiso 1 1 calc R U . . .
H23B H -0.022160 0.405129 0.268635 0.063 Uiso 1 1 calc R U . . .
C24 C -0.2915(5) 0.40923(12) 0.2353(6) 0.0455(10) Uani 1 1 d . U . . .
H24A H -0.378787 0.429036 0.229379 0.055 Uiso 1 1 calc R U . . .
H24B H -0.291094 0.396857 0.127275 0.055 Uiso 1 1 calc R U . . .
C25 C -0.3485(6) 0.38318(11) 0.3654(6) 0.0433(10) Uani 1 1 d . U . . .
C26 C -0.5792(6) 0.34568(13) 0.4621(6) 0.0483(11) Uani 1 1 d . U . . .
H26A H -0.586025 0.357113 0.572077 0.058 Uiso 1 1 calc R U . . .
H26B H -0.499205 0.324658 0.469229 0.058 Uiso 1 1 calc R U . . .
C27 C -0.7599(6) 0.33413(14) 0.4063(7) 0.0626(14) Uani 1 1 d . U . . .
H27A H -0.809539 0.317147 0.486276 0.094 Uiso 1 1 calc R U . . .
H27B H -0.750989 0.322494 0.298297 0.094 Uiso 1 1 calc R U . . .
H27C H -0.837141 0.355220 0.398089 0.094 Uiso 1 1 calc R U . . .
O1 O 1.6038(5) 0.69947(9) 0.3073(5) 0.0648(10) Uani 1 1 d . U . . .
O2 O 1.3123(4) 0.72564(9) 0.8131(5) 0.0599(9) Uani 1 1 d . U . . .
O3 O 0.4910(6) 0.49306(11) 0.2226(9) 0.121(2) Uani 1 1 d . U . . .
O4 O 0.3922(4) 0.54432(7) 0.1182(4) 0.0463(8) Uani 1 1 d . U . . .
O5 O -0.2567(4) 0.37333(8) 0.4797(4) 0.0529(8) Uani 1 1 d . U . . .
O6 O -0.5132(4) 0.37134(8) 0.3401(4) 0.0467(7) Uani 1 1 d . U . . .

loop_
_atom_site_aniso_label
_atom_site_aniso_U_11
_atom_site_aniso_U_22
_atom_site_aniso_U_33
_atom_site_aniso_U_23
_atom_site_aniso_U_13
_atom_site_aniso_U_12
C1 0.063(3) 0.056(3) 0.069(3) -0.009(3) 0.006(3) -0.005(2)
C2 0.044(2) 0.035(2) 0.058(3) -0.002(2) -0.010(2) -0.0023(17)
C3 0.052(3) 0.038(2) 0.062(3) -0.008(2) -0.009(2) 0.0042(19)
C4 0.067(3) 0.034(2) 0.083(4) -0.010(2) -0.032(3) -0.001(2)
C5 0.059(3) 0.035(3) 0.111(5) 0.009(3) -0.045(3) -0.006(2)
C6 0.044(2) 0.046(3) 0.093(4) 0.025(3) -0.014(3) -0.007(2)
C7 0.047(2) 0.039(2) 0.059(3) 0.009(2) -0.008(2) 0.0008(18)
C8 0.057(3) 0.079(4) 0.081(4) 0.022(3) 0.015(3) 0.013(3)
C9 0.049(5) 0.038(5) 0.045(5) -0.002(4) 0.005(5) 0.004(4)
C10 0.039(5) 0.028(4) 0.045(5) -0.004(4) -0.001(4) -0.006(4)
C11 0.057(5) 0.037(5) 0.038(5) 0.006(4) 0.003(5) 0.002(4)
C12 0.040(5) 0.031(4) 0.029(4) 0.001(3) -0.001(4) -0.005(4)
C13 0.081(4) 0.034(3) 0.125(5) 0.019(3) -0.062(4) -0.017(2)
C14 0.038(2) 0.063(3) 0.121(5) 0.023(3) -0.009(3) -0.014(2)
C15 0.050(3) 0.050(3) 0.065(3) 0.004(2) 0.007(2) -0.002(2)
C16 0.041(2) 0.034(2) 0.044(2) 0.0014(18) -0.0073(19) -0.0057(17)
C17 0.063(3) 0.051(3) 0.046(3) -0.008(2) -0.003(2) -0.002(2)
C18 0.096(4) 0.045(3) 0.073(4) -0.010(3) -0.041(3) -0.007(3)
C19 0.052(3) 0.042(3) 0.092(4) 0.005(3) -0.017(3) -0.007(2)
C20 0.061(3) 0.051(3) 0.079(4) 0.008(3) -0.017(3) -0.020(2)
C21 0.060(3) 0.052(3) 0.056(3) 0.000(2) -0.005(3) -0.009(2)
C22 0.052(3) 0.054(3) 0.052(3) -0.005(2) -0.005(2) -0.006(2)
C23 0.054(3) 0.058(3) 0.046(3) -0.004(2) -0.002(2) -0.004(2)
C24 0.049(2) 0.044(2) 0.044(2) -0.0015(19) -0.008(2) 0.0037(19)
C25 0.049(2) 0.037(2) 0.043(2) -0.0023(18) -0.005(2) 0.0056(18)
C26 0.053(3) 0.046(3) 0.045(2) 0.004(2) 0.000(2) 0.004(2)
C27 0.057(3) 0.061(3) 0.070(3) 0.005(3) -0.001(3) -0.003(2)
O1 0.072(2) 0.058(2) 0.065(2) -0.0201(18) 0.0014(19) -0.0017(17)
O2 0.0540(19) 0.062(2) 0.064(2) 0.0007(18) 0.0048(17) -0.0044(15)
O3 0.089(3) 0.045(2) 0.230(7) 0.033(3) -0.078(4) -0.021(2)
O4 0.0504(17) 0.0375(16) 0.0510(18) -0.0004(14) -0.0100(15) -0.0100(13)
O5 0.0563(18) 0.054(2) 0.0488(18) 0.0057(16) -0.0156(16) 0.0031(15)
O6 0.0467(16) 0.0491(17) 0.0442(17) 0.0048(14) -0.0061(14) 0.0020(13)

loop_
_atom_type_symbol
_atom_type_description
_atom_type_scat_dispersion_real
_atom_type_scat_dispersion_imag
_atom_type_scat_source
C C 0.0033 0.0016 'International Tables Vol C Tables 4.2.6.8 and 6.1.1.4'
H H 0.0000 0.0000 'International Tables Vol C Tables 4.2.6.8 and 6.1.1.4'
O O 0.0106 0.0060 'International Tables Vol C Tables 4.2.6.8 and 6.1.1.4'

loop_
_geom_angle_atom_site_label_1
_geom_angle_atom_site_label_2
_geom_angle_atom_site_label_3
_geom_angle
_geom_angle_site_symmetry_1
_geom_angle_site_symmetry_3
H1A C1 H1B 109.5 . .
H1A C1 H1C 109.5 . .
H1B C1 H1C 109.5 . .
O1 C1 H1A 109.5 . .
O1 C1 H1B 109.5 . .
O1 C1 H1C 109.5 . .
C3 C2 H2 120.6 . .
C3 C2 C7 118.8(4) . .
C7 C2 H2 120.6 . .
C2 C3 C4 119.9(5) . .
O1 C3 C2 124.6(4) . .
O1 C3 C4 115.6(5) . .
C3 C4 H4 119.3 . .
C5 C4 C3 121.5(5) . .
C5 C4 H4 119.3 . .
C4 C5 C6 118.8(4) . .
C4 C5 C9 138.3(7) . .
C4 C5 C10 104.7(7) . .
C6 C5 C9 102.9(7) . .
C6 C5 C10 136.6(7) . .
C5 C6 H6 120.1 . .
C7 C6 C5 119.9(5) . .
C7 C6 H6 120.1 . .
C6 C7 C2 121.2(5) . .
O2 C7 C2 114.0(4) . .
O2 C7 C6 124.7(5) . .
H8A C8 H8B 109.5 . .
H8A C8 H8C 109.5 . .
H8B C8 H8C 109.5 . .
O2 C8 H8A 109.5 . .
O2 C8 H8B 109.5 . .
O2 C8 H8C 109.5 . .
C5 C9 H9 122.9 . .
C11 C9 C5 114.1(11) . .
C11 C9 H9 122.9 . .
C5 C10 H10 120.3 . .
C12 C10 C5 119.4(11) . .
C12 C10 H10 120.3 . .
C9 C11 H11 124.1 . .
C9 C11 C13 111.8(11) . .
C13 C11 H11 124.1 . .
C10 C12 H12 121.9 . .
C10 C12 C13 116.2(9) . .
C13 C12 H12 121.9 . .
C14 C13 C11 97.9(7) . .
C14 C13 C12 136.8(7) . .
C18 C13 C11 144.7(7) . .
C18 C13 C12 106.0(7) . .
C18 C13 C14 117.2(5) . .
C13 C14 H14 119.4 . .
C13 C14 C15 121.2(5) . .
C15 C14 H14 119.4 . .
C14 C15 H15 120.8 . .
C16 C15 C14 118.4(5) . .
C16 C15 H15 120.8 . .
C15 C16 O4 120.5(4) . .
C17 C16 C15 121.1(4) . .
C17 C16 O4 118.3(4) . .
C16 C17 H17 120.3 . .
C16 C17 C18 119.5(5) . .
C18 C17 H17 120.3 . .
C13 C18 C17 122.6(6) . .
C13 C18 H18 118.7 . .
C17 C18 H18 118.7 . .
O3 C19 C20 126.4(5) . .
O3 C19 O4 121.5(4) . .
O4 C19 C20 112.0(4) . .
C19 C20 H20A 109.5 . .
C19 C20 H20B 109.5 . .
C19 C20 C21 110.6(5) . .
H20A C20 H20B 108.1 . .
C21 C20 H20A 109.5 . .
C21 C20 H20B 109.5 . .
C20 C21 H21A 108.5 . .
C20 C21 H21B 108.5 . .
C20 C21 C22 115.2(4) . .
H21A C21 H21B 107.5 . .
C22 C21 H21A 108.5 . .
C22 C21 H21B 108.5 . .
C21 C22 H22A 109.8 . .
C21 C22 H22B 109.8 . .
H22A C22 H22B 108.3 . .
C23 C22 C21 109.3(4) . .
C23 C22 H22A 109.8 . .
C23 C22 H22B 109.8 . .
C22 C23 H23A 108.5 . .
C22 C23 H23B 108.5 . .
C22 C23 C24 115.1(4) . .
H23A C23 H23B 107.5 . .
C24 C23 H23A 108.5 . .
C24 C23 H23B 108.5 . .
C23 C24 H24A 108.9 . .
C23 C24 H24B 108.9 . .
H24A C24 H24B 107.8 . .
C25 C24 C23 113.2(4) . .
C25 C24 H24A 108.9 . .
C25 C24 H24B 108.9 . .
O5 C25 C24 124.7(4) . .
O5 C25 O6 123.3(4) . .
O6 C25 C24 111.9(4) . .
H26A C26 H26B 108.6 . .
C27 C26 H26A 110.3 . .
C27 C26 H26B 110.3 . .
O6 C26 H26A 110.3 . .
O6 C26 H26B 110.3 . .
O6 C26 C27 107.0(4) . .
C26 C27 H27A 109.5 . .
C26 C27 H27B 109.5 . .
C26 C27 H27C 109.5 . .
H27A C27 H27B 109.5 . .
H27A C27 H27C 109.5 . .
H27B C27 H27C 109.5 . .
C3 O1 C1 117.0(4) . .
C7 O2 C8 118.2(4) . .
C19 O4 C16 118.1(3) . .
C25 O6 C26 115.4(3) . .

loop_
_geom_bond_atom_site_label_1
_geom_bond_atom_site_label_2
_geom_bond_distance
_geom_bond_site_symmetry_2
C1 H1A 0.9800 .
C1 H1B 0.9800 .
C1 H1C 0.9800 .
C1 O1 1.436(6) .
C2 H2 0.9500 .
C2 C3 1.385(7) .
C2 C7 1.396(7) .
C3 C4 1.404(6) .
C3 O1 1.369(6) .
C4 H4 0.9500 .
C4 C5 1.373(9) .
C5 C6 1.405(9) .
C5 C9 1.553(12) .
C5 C10 1.500(11) .
C6 H6 0.9500 .
C6 C7 1.387(7) .
C7 O2 1.370(6) .
C8 H8A 0.9800 .
C8 H8B 0.9800 .
C8 H8C 0.9800 .
C8 O2 1.440(6) .
C9 H9 0.9500 .
C9 C11 1.319(16) .
C10 H10 0.9500 .
C10 C12 1.358(13) .
C11 H11 0.9500 .
C11 C13 1.597(12) .
C12 H12 0.9500 .
C12 C13 1.535(10) .
C13 C14 1.396(10) .
C13 C18 1.357(9) .
C14 H14 0.9500 .
C14 C15 1.400(7) .
C15 H15 0.9500 .
C15 C16 1.366(6) .
C16 C17 1.360(6) .
C16 O4 1.414(5) .
C17 H17 0.9500 .
C17 C18 1.371(7) .
C18 H18 0.9500 .
C19 C20 1.502(7) .
C19 O3 1.199(6) .
C19 O4 1.339(6) .
C20 H20A 0.9900 .
C20 H20B 0.9900 .
C20 C21 1.504(7) .
C21 H21A 0.9900 .
C21 H21B 0.9900 .
C21 C22 1.533(6) .
C22 H22A 0.9900 .
C22 H22B 0.9900 .
C22 C23 1.502(7) .
C23 H23A 0.9900 .
C23 H23B 0.9900 .
C23 C24 1.518(6) .
C24 H24A 0.9900 .
C24 H24B 0.9900 .
C24 C25 1.496(6) .
C25 O5 1.214(5) .
C25 O6 1.336(5) .
C26 H26A 0.9900 .
C26 H26B 0.9900 .
C26 C27 1.501(6) .
C26 O6 1.463(6) .
C27 H27A 0.9800 .
C27 H27B 0.9800 .
C27 H27C 0.9800 .

loop_
_geom_torsion_atom_site_label_1
_geom_torsion_atom_site_label_2
_geom_torsion_atom_site_label_3
_geom_torsion_atom_site_label_4
_geom_torsion
_geom_torsion_site_symmetry_1
_geom_torsion_site_symmetry_2
_geom_torsion_site_symmetry_3
_geom_torsion_site_symmetry_4
C2 C3 C4 C5 -0.2(7) . . . .
C2 C3 O1 C1 -2.2(7) . . . .
C2 C7 O2 C8 -176.9(4) . . . .
C3 C2 C7 C6 1.2(6) . . . .
C3 C2 C7 O2 -178.5(4) . . . .
C3 C4 C5 C6 0.6(7) . . . .
C3 C4 C5 C9 -179.1(7) . . . .
C3 C4 C5 C10 -178.5(5) . . . .
C4 C3 O1 C1 177.6(4) . . . .
C4 C5 C6 C7 0.0(7) . . . .
C4 C5 C9 C11 7.1(12) . . . .
C4 C5 C10 C12 177.9(7) . . . .
C5 C6 C7 C2 -0.9(7) . . . .
C5 C6 C7 O2 178.8(4) . . . .
C5 C9 C11 C13 -177.6(6) . . . .
C5 C10 C12 C13 -179.8(6) . . . .
C6 C5 C9 C11 -172.6(7) . . . .
C6 C5 C10 C12 -1.0(12) . . . .
C6 C7 O2 C8 3.4(6) . . . .
C7 C2 C3 C4 -0.6(7) . . . .
C7 C2 C3 O1 179.2(4) . . . .
C9 C5 C6 C7 179.8(5) . . . .
C9 C11 C13 C14 -179.5(7) . . . .
C9 C11 C13 C18 5.8(13) . . . .
C10 C5 C6 C7 178.7(6) . . . .
C10 C12 C13 C14 12.9(11) . . . .
C10 C12 C13 C18 -167.6(7) . . . .
C11 C13 C14 C15 -175.9(6) . . . .
C11 C13 C18 C17 172.9(8) . . . .
C12 C13 C14 C15 -179.9(7) . . . .
C12 C13 C18 C17 179.2(5) . . . .
C13 C14 C15 C16 0.9(8) . . . .
C14 C13 C18 C17 -1.1(8) . . . .
C14 C15 C16 C17 -1.9(7) . . . .
C14 C15 C16 O4 174.5(4) . . . .
C15 C16 C17 C18 1.5(7) . . . .
C15 C16 O4 C19 82.8(6) . . . .
C16 C17 C18 C13 0.1(8) . . . .
C17 C16 O4 C19 -100.7(5) . . . .
C18 C13 C14 C15 0.6(8) . . . .
C19 C20 C21 C22 171.7(4) . . . .
C20 C19 O4 C16 175.7(4) . . . .
C20 C21 C22 C23 178.0(4) . . . .
C21 C22 C23 C24 179.2(4) . . . .
C22 C23 C24 C25 -177.7(4) . . . .
C23 C24 C25 O5 -4.7(6) . . . .
C23 C24 C25 O6 176.3(4) . . . .
C24 C25 O6 C26 179.9(4) . . . .
C27 C26 O6 C25 -176.6(4) . . . .
O1 C3 C4 C5 179.9(4) . . . .
O3 C19 C20 C21 38.9(9) . . . .
O3 C19 O4 C16 -1.9(8) . . . .
O4 C16 C17 C18 -175.0(4) . . . .
O4 C19 C20 C21 -138.6(5) . . . .
O5 C25 O6 C26 0.9(6) . . . .
